data_7715822
loop_
_publ_author_name
'Landart, Aritz'
'Quesada-Moreno, Mar&#xed;a Mar'
'Palacios, Mar&#xed;a A'
'Li, Yanling'
'Ozerov, Mykhaylo'
'Krzystek, J.'
'Colacio, Enrique'

_publ_section_title
;
 Control of the geometry and anisotropy driven by the combination of
 steric and anion coordination effects in Co<sup>II</sup> complexes with
 N<sub>6</sub>-tripodal ligands: the impact of the size of the ligand on
 the magnetization relaxation time.
;
_journal_issue 31
_journal_name_full 'Dalton transactions (Cambridge, England : 2003)'
_journal_page_first 12876
_journal_page_last 12892
_journal_paper_doi 10.1039/d4dt00622d
_journal_volume 53
_journal_year 2024
_chemical_formula_moiety 'C35 H30 Co N11 P S3, H O0.5, O, C H3.25 O'
_chemical_formula_sum 'C36 H37 Co N11 O2.5 P S3'
_chemical_formula_weight 849.84
_space_group_crystal_system monoclinic
_space_group_IT_number 15
_space_group_name_Hall '-C 2yc'
_space_group_name_H-M_alt 'C 1 2/c 1'
_atom_sites_solution_hydrogens mixed
_atom_sites_solution_primary direct
_audit_creation_date 2023-09-11
_audit_creation_method
;
Olex2 1.5
(compiled 2023.03.06 svn.rbb2c1857 for OlexSys, GUI svn.r6748)
;
_audit_update_record
;
2024-02-23 deposited with the CCDC.	2024-04-22 downloaded from the CCDC.
;
_cell_angle_alpha 90
_cell_angle_beta 107.188(3)
_cell_angle_gamma 90
_cell_formula_units_Z 8
_cell_length_a 27.919(3)
_cell_length_b 13.9992(13)
_cell_length_c 20.960(2)
_cell_measurement_reflns_used 9763
_cell_measurement_temperature 100.0
_cell_measurement_theta_max 28.285
_cell_measurement_theta_min 2.650
_cell_volume 7826.2(13)
_computing_cell_refinement 'SAINT v8.37A (Bruker, 2015)'
_computing_data_reduction 'SAINT v8.37A (Bruker, 2015)'
_computing_molecular_graphics 'Olex2 1.5 (Dolomanov et al., 2009)'
_computing_publication_material 'Olex2 1.5 (Dolomanov et al., 2009)'
_computing_structure_refinement 'SHELXL 2018/3 (Sheldrick, 2015)'
_computing_structure_solution 'SHELXS  (Sheldrick, 2008)'
_diffrn_ambient_temperature 100.0
_diffrn_measured_fraction_theta_full 0.996
_diffrn_measured_fraction_theta_max 0.990
_diffrn_measurement_device_type 'four-circle diffractometer'
_diffrn_measurement_method '\w scans'
_diffrn_radiation_type MoK\a
_diffrn_radiation_wavelength 0.71073
_diffrn_reflns_av_R_equivalents 0.0417
_diffrn_reflns_av_unetI/netI 0.0368
_diffrn_reflns_Laue_measured_fraction_full 0.996
_diffrn_reflns_Laue_measured_fraction_max 0.990
_diffrn_reflns_limit_h_max 37
_diffrn_reflns_limit_h_min -37
_diffrn_reflns_limit_k_max 18
_diffrn_reflns_limit_k_min -15
_diffrn_reflns_limit_l_max 26
_diffrn_reflns_limit_l_min -27
_diffrn_reflns_number 44118
_diffrn_reflns_point_group_measured_fraction_full 0.996
_diffrn_reflns_point_group_measured_fraction_max 0.990
_diffrn_reflns_theta_full 25.242
_diffrn_reflns_theta_max 28.371
_diffrn_reflns_theta_min 2.433
_diffrn_source_current 1.0
_diffrn_source_power 0.05
_diffrn_source_voltage 50.0
_exptl_absorpt_coefficient_mu 0.690
_exptl_absorpt_correction_T_max 0.9010
_exptl_absorpt_correction_T_min 0.8397
_exptl_absorpt_correction_type multi-scan
_exptl_absorpt_process_details
;
SADABS-2014/5 (Bruker,2014/5) was used for absorption correction.
wR2(int) was 0.0800 before and 0.0580 after correction.
The Ratio of minimum to maximum transmission is 0.9320.
The \l/2 correction factor is 0.00150.
;
_exptl_crystal_colour 'dark red'
_exptl_crystal_density_diffrn 1.443
_exptl_crystal_description prismatic
_exptl_crystal_F_000 3520
_exptl_crystal_size_max 0.369
_exptl_crystal_size_mid 0.17
_exptl_crystal_size_min 0.162
_refine_diff_density_max 1.254
_refine_diff_density_min -1.121
_refine_diff_density_rms 0.076
_refine_ls_extinction_coef 0.00146(16)
_refine_ls_extinction_expression Fc^*^=kFc[1+0.001xFc^2^\l^3^/sin(2\q)]^-1/4^
_refine_ls_extinction_method 'SHELXL-2018/3 (Sheldrick 2018)'
_refine_ls_goodness_of_fit_ref 1.079
_refine_ls_hydrogen_treatment mixed
_refine_ls_matrix_type full
_refine_ls_number_parameters 606
_refine_ls_number_reflns 9704
_refine_ls_number_restraints 75
_refine_ls_restrained_S_all 1.075
_refine_ls_R_factor_all 0.0627
_refine_ls_R_factor_gt 0.0511
_refine_ls_shift/su_max 0.001
_refine_ls_shift/su_mean 0.000
_refine_ls_structure_factor_coef Fsqd
_refine_ls_weighting_details 'w=1/[\s^2^(Fo^2^)+(0.0436P)^2^+29.0729P] where P=(Fo^2^+2Fc^2^)/3'
_refine_ls_weighting_scheme calc
_refine_ls_wR_factor_gt 0.1231
_refine_ls_wR_factor_ref 0.1292
_reflns_Friedel_coverage 0.000
_reflns_number_gt 8230
_reflns_number_total 9704
_reflns_threshold_expression 'I > 2\s(I)'
_cod_data_source_file d4dt00622d2.cif
_cod_data_source_block compound_3
_cod_depositor_comments 'Adding full bibliography for 7715819--7715822.cif.'
_cod_original_cell_volume 7826.2(14)
_cod_original_formula_sum 'C36 H37 Co N11 O2.50 P S3'
_cod_database_code 7715822
_shelx_shelxl_version_number 2018/3
_shelx_space_group_comment
;
The symmetry employed for this shelxl refinement is uniquely defined
by the following loop, which should always be used as a source of
symmetry information in preference to the above space-group names.
They are only intended as comments.
;
_shelx_estimated_absorpt_t_max 0.896
_shelx_estimated_absorpt_t_min 0.785
_olex2_refinement_description
;
1. Fixed Uiso
 At 1.2 times of:
  All C(H) groups, All C(H,H) groups
 At 1.5 times of:
  All C(H,H,H) groups, All O(H) groups
2. Uiso/Uaniso restraints and constraints
Uanis(O3) = Uanis(O3A)
Uanis(O2) = Uanis(O2A)
3. Same fragment restrains
{N8, C16, C17, C18, C19, C20, C21, C22, C23, C24} sigma for 1-2: 0.02, 1-3: 0.04
as in
{N9A, C25A, C26A, C27A, C28A, C29A, C30A, C31A, C32A, C33A}
{N8, C16, C17, C18, C19, C20, C21, C22, C23, C24} sigma for 1-2: 0.02, 1-3: 0.04
as in
{N9, C25, C26, C27, C28, C29, C30, C31, C32, C33}
4. Others
 Fixed Sof: H6A(0.5) H6B(0.5) N9(0.5) C25(0.5) C26(0.5) C27(0.5) H27(0.5)
 C28(0.5) H28(0.5) C29(0.5) H29(0.5) C30(0.5) H30(0.5) C31(0.5) C32(0.5)
 H32(0.5) C33(0.5) H33(0.5) N9A(0.5) C25A(0.5) C26A(0.5) C27A(0.5) H27A(0.5)
 C28A(0.5) H28A(0.5) C29A(0.5) H29A(0.5) C30A(0.5) H30A(0.5) C31A(0.5)
 C32A(0.5) H32A(0.5) C33A(0.5) H33A(0.5) O3(0.5) O3A(0.5) O2(0.75) H2(0.75)
 H36A(0.75) H36B(0.75) H36C(0.75) O2A(0.25) H2AA(0.25)
5.a Riding coordinates:
 O1(H1)
5.b Aromatic/amide H refined with riding coordinates:
 C14(H14), C5(H5), C10(H10), C9(H9), C11(H11), C6(H6A), C6(H6B), C4(H4),
 C12(H12), C15(H15), C18(H18), C19(H19), C20(H20), C21(H21), C23(H23), C24(H24),
  C27(H27), C28(H28), C29(H29), C30(H30), C32(H32), C33(H33), C27A(H27A),
 C28A(H28A), C29A(H29A), C30A(H30A), C32A(H32A), C33A(H33A)
5.c Idealised Me refined as rotating group:
 C2(H2A,H2B,H2C), C1(H1A,H1B,H1C), C36(H36A,H36B,H36C)
5.d Idealised tetrahedral OH refined as rotating group:
 O2(H2), O2A(H2AA)
;
_olex2_submission_special_instructions 'No special instructions were received'

loop_
_space_group_symop_operation_xyz
'x, y, z'
'-x, y, -z+1/2'
'x+1/2, y+1/2, z'
'-x+1/2, y+1/2, -z+1/2'
'-x, -y, -z'
'x, -y, z-1/2'
'-x+1/2, -y+1/2, -z'
'x+1/2, -y+1/2, z-1/2'

loop_
_atom_site_label
_atom_site_type_symbol
_atom_site_fract_x
_atom_site_fract_y
_atom_site_fract_z
_atom_site_U_iso_or_equiv
_atom_site_adp_type
_atom_site_occupancy
_atom_site_site_symmetry_order
_atom_site_calc_flag
_atom_site_refinement_flags_posn
_atom_site_refinement_flags_adp
_atom_site_refinement_flags_occupancy
_atom_site_disorder_assembly
_atom_site_disorder_group
Co1 Co 0.17642(2) 0.57215(2) 0.17044(2) 0.01736(10) Uani 1 1 d . . . . .
P1 P 0.10319(2) 0.75302(4) 0.21210(3) 0.02162(15) Uani 1 1 d . . . . .
S1 S 0.07235(3) 0.85227(5) 0.24950(4) 0.03362(18) Uani 1 1 d . . . . .
S2 S 0.26364(4) 0.55193(7) 0.40114(4) 0.0513(3) Uani 1 1 d . . . . .
S3 S 0.08741(6) 0.42803(11) -0.02860(6) 0.0916(5) Uani 1 1 d . . . . .
N7 N 0.16636(8) 0.42412(14) 0.18707(11) 0.0213(4) Uani 1 1 d . . . . .
N4 N 0.12603(8) 0.57155(14) 0.23149(11) 0.0211(4) Uani 1 1 d . . . . .
N10 N 0.23218(8) 0.57051(16) 0.26293(11) 0.0253(5) Uani 1 1 d . . . . .
N5 N 0.18228(7) 0.72531(13) 0.17113(9) 0.0161(4) Uani 1 1 d . . . . .
N11 N 0.12622(8) 0.55016(16) 0.07819(11) 0.0248(4) Uani 1 1 d . . . . .
C14 C 0.17708(10) 0.25662(19) 0.17368(15) 0.0293(6) Uani 1 1 d . . . . .
H14 H 0.190219 0.206718 0.153088 0.035 Uiso 1 1 calc R U . . .
C34 C 0.24484(9) 0.56234(17) 0.32016(13) 0.0228(5) Uani 1 1 d . . . . .
C5 C 0.21869(8) 0.75670(16) 0.15086(11) 0.0174(4) Uani 1 1 d . . . . .
H5 H 0.228200 0.822068 0.155896 0.021 Uiso 1 1 calc R U . . .
N2 N 0.15884(7) 0.78689(14) 0.20372(10) 0.0177(4) Uani 1 1 d . . . . .
N1 N 0.11072(9) 0.65191(15) 0.25774(12) 0.0277(5) Uani 1 1 d . . . . .
N3 N 0.07262(8) 0.71270(17) 0.13584(12) 0.0281(5) Uani 1 1 d . . . . .
N6 N 0.07114(8) 0.78228(19) 0.08786(12) 0.0306(5) Uani 1 1 d . . . . .
C2 C 0.17973(10) 0.88210(18) 0.22117(15) 0.0273(6) Uani 1 1 d . . . . .
H2A H 0.174667 0.920059 0.180422 0.041 Uiso 1 1 calc R U . . .
H2B H 0.215686 0.877029 0.244307 0.041 Uiso 1 1 calc R U . . .
H2C H 0.162869 0.913222 0.250499 0.041 Uiso 1 1 calc R U . . .
C10 C 0.09653(10) 0.1972(2) 0.30917(14) 0.0292(6) Uani 1 1 d . . . . .
H10 H 0.077575 0.183645 0.338993 0.035 Uiso 1 1 calc R U . . .
C13 C 0.15142(10) 0.23484(18) 0.22018(13) 0.0246(5) Uani 1 1 d . . . . .
C9 C 0.10277(10) 0.29043(19) 0.29277(13) 0.0257(5) Uani 1 1 d . . . . .
H9 H 0.088300 0.340758 0.311263 0.031 Uiso 1 1 calc R U . . .
C11 C 0.11770(11) 0.1216(2) 0.28263(15) 0.0319(6) Uani 1 1 d . . . . .
H11 H 0.113334 0.057653 0.295070 0.038 Uiso 1 1 calc R U . . .
C7 C 0.14034(9) 0.40567(17) 0.22970(12) 0.0207(5) Uani 1 1 d . . . . .
C6 C 0.03741(11) 0.7757(3) 0.03104(16) 0.0434(8) Uani 1 1 d . . . . .
H6A H 0.015197 0.722689 0.020655 0.052 Uiso 0.5 1 calc R U P A 1
H6B H 0.014528 0.724255 0.027216 0.052 Uiso 0.5 1 calc R U P B 2
C8 C 0.13085(9) 0.31128(17) 0.24819(12) 0.0210(5) Uani 1 1 d . . . . .
C4 C 0.12164(10) 0.48937(18) 0.25677(13) 0.0247(5) Uani 1 1 d . . . . .
H4 H 0.106745 0.483250 0.291878 0.030 Uiso 1 1 calc R U . . .
C12 C 0.14448(11) 0.13958(19) 0.23906(15) 0.0300(6) Uani 1 1 d . . . . .
H12 H 0.158596 0.088052 0.221223 0.036 Uiso 1 1 calc R U . . .
C1 C 0.09653(18) 0.6415(2) 0.3194(2) 0.0543(11) Uani 1 1 d . . . . .
H1A H 0.091857 0.704828 0.336564 0.081 Uiso 1 1 calc R U . . .
H1B H 0.123076 0.607383 0.352787 0.081 Uiso 1 1 calc R U . . .
H1C H 0.065167 0.605288 0.310056 0.081 Uiso 1 1 calc R U . . .
C35 C 0.10990(11) 0.4996(2) 0.03414(14) 0.0318(6) Uani 1 1 d . . . . .
C3 C 0.03021(12) 0.6465(3) 0.1268(2) 0.0448(9) Uani 1 1 d . . . . .
C15 C 0.18311(10) 0.34960(18) 0.15809(14) 0.0267(5) Uani 1 1 d . . . . .
H15 H 0.199751 0.362770 0.125539 0.032 Uiso 1 1 calc R U . . .
N8 N 0.23382(7) 0.59721(14) 0.12392(10) 0.0192(4) Uani 1 1 d D . . . .
C16 C 0.24498(8) 0.68891(16) 0.11985(11) 0.0172(4) Uani 1 1 d D . . . .
C17 C 0.28022(8) 0.72106(17) 0.08722(11) 0.0185(4) Uani 1 1 d D . . . .
C18 C 0.29199(9) 0.81864(18) 0.08138(12) 0.0216(5) Uani 1 1 d D . . . .
H18 H 0.276572 0.866589 0.100680 0.026 Uiso 1 1 calc R U . . .
C19 C 0.32552(9) 0.84401(19) 0.04797(13) 0.0250(5) Uani 1 1 d D . . . .
H19 H 0.333362 0.909513 0.044682 0.030 Uiso 1 1 calc R U . . .
C20 C 0.34850(9) 0.7742(2) 0.01848(13) 0.0275(6) Uani 1 1 d D . . . .
H20 H 0.371378 0.792900 -0.004918 0.033 Uiso 1 1 calc R U . . .
C21 C 0.33806(9) 0.6797(2) 0.02335(13) 0.0253(5) Uani 1 1 d D . . . .
H21 H 0.353709 0.633002 0.003349 0.030 Uiso 1 1 calc R U . . .
C22 C 0.30398(9) 0.65096(18) 0.05811(12) 0.0212(5) Uani 1 1 d D . . . .
C23 C 0.29190(10) 0.55440(18) 0.06436(13) 0.0236(5) Uani 1 1 d D . . . .
H23 H 0.307563 0.505669 0.046077 0.028 Uiso 1 1 calc R U . . .
C24 C 0.25767(10) 0.53089(18) 0.09673(13) 0.0246(5) Uani 1 1 d D . . . .
H24 H 0.250161 0.465306 0.100443 0.030 Uiso 1 1 calc R U . . .
N9 N 0.0077(3) 0.8319(6) -0.0841(4) 0.0415(18) Uani 0.5 1 d D . P C 1
C25 C 0.0341(6) 0.8632(8) -0.0235(5) 0.029(3) Uani 0.5 1 d D . P C 1
C26 C 0.0539(6) 0.9568(8) -0.0132(5) 0.028(2) Uani 0.5 1 d D . P C 1
C27 C 0.0807(9) 0.9937(11) 0.0502(7) 0.027(3) Uani 0.5 1 d D . P C 1
H27 H 0.087162 0.954186 0.088614 0.033 Uiso 0.5 1 calc R U P C 1
C28 C 0.0970(6) 1.0849(9) 0.0560(5) 0.035(3) Uani 0.5 1 d D . P C 1
H28 H 0.112648 1.110761 0.099073 0.042 Uiso 0.5 1 calc R U P C 1
C29 C 0.0909(6) 1.1426(9) -0.0015(7) 0.053(3) Uani 0.5 1 d D . P C 1
H29 H 0.104377 1.205438 0.003061 0.063 Uiso 0.5 1 calc R U P C 1
C30 C 0.0661(4) 1.1087(9) -0.0625(6) 0.049(3) Uani 0.5 1 d D . P C 1
H30 H 0.062429 1.147859 -0.100643 0.059 Uiso 0.5 1 calc R U P C 1
C31 C 0.0454(4) 1.0155(7) -0.0705(4) 0.033(2) Uani 0.5 1 d D . P C 1
C32 C 0.0177(3) 0.9823(7) -0.1338(4) 0.042(2) Uani 0.5 1 d D . P C 1
H32 H 0.012373 1.020983 -0.172523 0.051 Uiso 0.5 1 calc R U P C 1
C33 C -0.0010(4) 0.8930(8) -0.1371(5) 0.041(3) Uani 0.5 1 d D . P C 1
H33 H -0.021539 0.871137 -0.179161 0.049 Uiso 0.5 1 calc R U P C 1
N9A N 0.0015(3) 0.7905(5) -0.0792(3) 0.0310(15) Uani 0.5 1 d D . P C 2
C25A C 0.0297(6) 0.8291(7) -0.0225(5) 0.025(2) Uani 0.5 1 d D . P C 2
C26A C 0.0464(5) 0.9252(7) -0.0177(5) 0.022(2) Uani 0.5 1 d D . P C 2
C27A C 0.0735(8) 0.9711(11) 0.0425(6) 0.025(2) Uani 0.5 1 d D . P C 2
H27A H 0.080533 0.938152 0.083869 0.030 Uiso 0.5 1 calc R U P C 2
C28A C 0.0893(6) 1.0623(9) 0.0406(6) 0.035(3) Uani 0.5 1 d D . P C 2
H28A H 0.109078 1.090652 0.080985 0.042 Uiso 0.5 1 calc R U P C 2
C29A C 0.0777(5) 1.1175(8) -0.0190(6) 0.041(3) Uani 0.5 1 d D . P C 2
H29A H 0.088510 1.181931 -0.018804 0.049 Uiso 0.5 1 calc R U P C 2
C30A C 0.0506(4) 1.0740(8) -0.0762(5) 0.039(2) Uani 0.5 1 d D . P C 2
H30A H 0.042189 1.109368 -0.116640 0.047 Uiso 0.5 1 calc R U P C 2
C31A C 0.0344(4) 0.9790(6) -0.0777(4) 0.0285(19) Uani 0.5 1 d D . P C 2
C32A C 0.0045(4) 0.9375(6) -0.1372(5) 0.031(2) Uani 0.5 1 d D . P C 2
H32A H -0.005009 0.973080 -0.177625 0.037 Uiso 0.5 1 calc R U P C 2
C33A C -0.0105(3) 0.8449(6) -0.1356(4) 0.0323(17) Uani 0.5 1 d D . P C 2
H33A H -0.030409 0.816948 -0.176092 0.039 Uiso 0.5 1 calc R U P C 2
O1 O 0.000000 0.5292(3) -0.250000 0.0781(14) Uani 1 2 d S T P . .
H1 H 0.000710 0.566149 -0.216350 0.117 Uiso 1 1 d R U . . .
O3 O -0.0084(4) 0.6391(8) -0.1381(5) 0.101(2) Uani 0.5 1 d . . P D 1
O3A O 0.0182(4) 0.5989(8) -0.1273(5) 0.101(2) Uani 0.5 1 d . . P E 2
H3A H -0.0018(14) 0.680(3) 0.1137(17) 0.039(9) Uiso 1 1 d . . . . .
H3B H 0.0346(16) 0.609(3) 0.173(2) 0.068(13) Uiso 1 1 d . . . . .
H3C H 0.0288(17) 0.615(3) 0.094(2) 0.064(14) Uiso 1 1 d . . . . .
O2 O 0.2823(2) 0.2802(3) 0.1140(3) 0.0794(14) Uani 0.75 1 d . . P F 1
H2 H 0.277652 0.221990 0.119919 0.119 Uiso 0.75 1 calc R U P F 1
C36 C 0.3093(2) 0.2895(4) 0.0691(3) 0.0870(16) Uani 1 1 d . . . . .
H36A H 0.288506 0.320716 0.028506 0.130 Uiso 0.75 1 calc R U P F 1
H36B H 0.319426 0.226218 0.057936 0.130 Uiso 0.75 1 calc R U P F 1
H36C H 0.339200 0.328374 0.088982 0.130 Uiso 0.75 1 calc R U P F 1
O2A O 0.2607(7) 0.2905(10) 0.0653(9) 0.0794(14) Uani 0.25 1 d . . P F 2
H2AA H 0.249323 0.234573 0.059291 0.119 Uiso 0.25 1 calc R U P F 2

loop_
_atom_site_aniso_label
_atom_site_aniso_U_11
_atom_site_aniso_U_22
_atom_site_aniso_U_33
_atom_site_aniso_U_23
_atom_site_aniso_U_13
_atom_site_aniso_U_12
Co1 0.02201(17) 0.01281(16) 0.01982(17) -0.00165(12) 0.01014(12) -0.00160(11)
P1 0.0230(3) 0.0152(3) 0.0324(3) -0.0044(2) 0.0170(3) -0.0016(2)
S1 0.0355(4) 0.0225(3) 0.0529(5) -0.0086(3) 0.0285(3) 0.0023(3)
S2 0.0817(7) 0.0430(5) 0.0227(4) 0.0073(3) 0.0054(4) -0.0247(4)
S3 0.1170(11) 0.0995(10) 0.0535(7) -0.0471(7) 0.0178(7) -0.0522(9)
N7 0.0261(10) 0.0155(9) 0.0246(10) 0.0014(8) 0.0112(8) -0.0002(8)
N4 0.0257(10) 0.0143(9) 0.0276(11) -0.0050(8) 0.0146(9) -0.0032(8)
N10 0.0261(11) 0.0248(11) 0.0246(11) 0.0004(9) 0.0068(9) -0.0025(9)
N5 0.0186(9) 0.0136(9) 0.0179(9) -0.0008(7) 0.0082(7) 0.0012(7)
N11 0.0294(11) 0.0239(11) 0.0220(10) -0.0007(9) 0.0089(9) -0.0036(9)
C14 0.0339(14) 0.0160(12) 0.0415(16) 0.0005(11) 0.0165(12) 0.0041(10)
C34 0.0251(12) 0.0164(11) 0.0282(13) 0.0008(9) 0.0099(10) -0.0048(9)
C5 0.0192(10) 0.0137(10) 0.0207(11) -0.0005(8) 0.0081(9) -0.0002(8)
N2 0.0209(9) 0.0121(9) 0.0238(10) -0.0030(7) 0.0124(8) -0.0012(7)
N1 0.0424(13) 0.0149(10) 0.0366(12) -0.0060(9) 0.0284(11) -0.0051(9)
N3 0.0202(10) 0.0277(12) 0.0380(13) -0.0082(10) 0.0112(9) -0.0049(9)
N6 0.0215(11) 0.0417(14) 0.0302(12) -0.0067(10) 0.0099(9) 0.0048(9)
C2 0.0319(13) 0.0155(11) 0.0409(15) -0.0101(11) 0.0204(12) -0.0058(10)
C10 0.0294(13) 0.0270(14) 0.0297(13) 0.0063(11) 0.0062(11) -0.0100(11)
C13 0.0247(12) 0.0169(11) 0.0306(13) 0.0038(10) 0.0055(10) 0.0010(9)
C9 0.0278(13) 0.0225(12) 0.0264(13) 0.0023(10) 0.0074(10) -0.0043(10)
C11 0.0324(14) 0.0210(13) 0.0369(15) 0.0087(11) 0.0016(12) -0.0064(10)
C7 0.0229(11) 0.0178(11) 0.0224(11) 0.0002(9) 0.0083(9) -0.0031(9)
C6 0.0235(13) 0.069(2) 0.0357(16) -0.0171(16) 0.0061(12) 0.0045(14)
C8 0.0230(11) 0.0169(11) 0.0218(11) 0.0024(9) 0.0046(9) -0.0020(9)
C4 0.0326(13) 0.0192(12) 0.0271(13) -0.0025(10) 0.0162(11) -0.0057(10)
C12 0.0331(14) 0.0163(12) 0.0391(15) 0.0042(11) 0.0081(12) 0.0014(10)
C1 0.105(3) 0.0241(15) 0.062(2) -0.0046(15) 0.068(2) -0.0035(17)
C35 0.0290(13) 0.0376(16) 0.0292(14) -0.0045(12) 0.0092(11) -0.0071(12)
C3 0.0214(14) 0.0434(19) 0.069(3) -0.0185(19) 0.0131(15) -0.0131(13)
C15 0.0331(13) 0.0197(12) 0.0324(14) -0.0004(10) 0.0175(11) 0.0021(10)
N8 0.0223(10) 0.0164(9) 0.0216(10) -0.0020(8) 0.0107(8) -0.0001(7)
C16 0.0185(10) 0.0164(11) 0.0175(10) -0.0001(8) 0.0067(8) 0.0006(8)
C17 0.0178(10) 0.0211(11) 0.0177(11) 0.0027(9) 0.0068(8) 0.0010(9)
C18 0.0238(11) 0.0209(12) 0.0226(12) 0.0038(9) 0.0106(9) 0.0016(9)
C19 0.0235(12) 0.0254(13) 0.0279(13) 0.0068(10) 0.0101(10) -0.0016(10)
C20 0.0217(12) 0.0374(15) 0.0269(13) 0.0082(11) 0.0127(10) 0.0006(10)
C21 0.0225(12) 0.0325(14) 0.0238(12) 0.0041(10) 0.0114(10) 0.0065(10)
C22 0.0203(11) 0.0259(12) 0.0185(11) 0.0005(9) 0.0075(9) 0.0027(9)
C23 0.0272(12) 0.0221(12) 0.0246(12) -0.0024(10) 0.0125(10) 0.0046(10)
C24 0.0314(13) 0.0159(11) 0.0305(13) -0.0027(10) 0.0152(11) 0.0000(10)
N9 0.033(4) 0.053(5) 0.034(4) -0.003(4) 0.002(3) 0.008(4)
C25 0.025(5) 0.035(8) 0.026(3) -0.002(5) 0.004(3) 0.012(7)
C26 0.022(5) 0.030(6) 0.037(5) 0.003(4) 0.017(3) 0.008(5)
C27 0.023(7) 0.025(8) 0.034(4) 0.000(4) 0.008(3) -0.004(5)
C28 0.039(6) 0.026(5) 0.039(5) 0.006(4) 0.013(5) -0.003(4)
C29 0.055(8) 0.047(7) 0.066(8) 0.015(6) 0.032(6) 0.000(5)
C30 0.055(7) 0.054(8) 0.050(8) 0.026(6) 0.034(6) 0.015(5)
C31 0.041(5) 0.032(6) 0.035(4) 0.014(4) 0.025(3) 0.016(5)
C32 0.041(5) 0.061(6) 0.031(4) 0.010(4) 0.019(3) 0.021(4)
C33 0.043(6) 0.055(9) 0.023(4) 0.005(8) 0.004(4) 0.017(8)
N9A 0.027(3) 0.040(4) 0.023(3) -0.001(3) 0.003(2) -0.004(3)
C25A 0.019(3) 0.029(6) 0.025(3) -0.004(4) 0.006(2) 0.003(5)
C26A 0.021(5) 0.024(7) 0.024(3) 0.003(4) 0.009(3) 0.006(5)
C27A 0.020(6) 0.024(6) 0.033(5) 0.003(4) 0.009(4) -0.004(5)
C28A 0.026(5) 0.036(7) 0.040(5) -0.006(4) 0.007(4) 0.000(4)
C29A 0.037(6) 0.035(6) 0.057(8) 0.012(5) 0.026(6) 0.003(4)
C30A 0.038(5) 0.048(8) 0.037(4) 0.011(5) 0.021(4) 0.008(4)
C31A 0.033(4) 0.023(5) 0.035(4) 0.007(3) 0.018(3) 0.011(3)
C32A 0.038(5) 0.031(6) 0.026(3) 0.010(6) 0.015(3) 0.010(6)
C33A 0.030(4) 0.040(5) 0.025(3) 0.004(4) 0.005(3) 0.007(4)
O1 0.075(3) 0.062(3) 0.113(4) 0.000 0.051(3) 0.000
O3 0.109(7) 0.103(7) 0.080(4) -0.013(4) 0.011(5) -0.007(4)
O3A 0.109(7) 0.103(7) 0.080(4) -0.013(4) 0.011(5) -0.007(4)
O2 0.113(4) 0.055(2) 0.094(3) -0.008(3) 0.068(3) -0.008(3)
C36 0.088(4) 0.067(3) 0.118(5) 0.008(3) 0.050(4) 0.010(3)
O2A 0.113(4) 0.055(2) 0.094(3) -0.008(3) 0.068(3) -0.008(3)

loop_
_atom_type_symbol
_atom_type_description
_atom_type_scat_dispersion_real
_atom_type_scat_dispersion_imag
_atom_type_scat_source
C C 0.0033 0.0016 'International Tables Vol C Tables 4.2.6.8 and 6.1.1.4'
H H 0.0000 0.0000 'International Tables Vol C Tables 4.2.6.8 and 6.1.1.4'
Co Co 0.3494 0.9721 'International Tables Vol C Tables 4.2.6.8 and 6.1.1.4'
N N 0.0061 0.0033 'International Tables Vol C Tables 4.2.6.8 and 6.1.1.4'
O O 0.0106 0.0060 'International Tables Vol C Tables 4.2.6.8 and 6.1.1.4'
P P 0.1023 0.0942 'International Tables Vol C Tables 4.2.6.8 and 6.1.1.4'
S S 0.1246 0.1234 'International Tables Vol C Tables 4.2.6.8 and 6.1.1.4'

loop_
_geom_angle_atom_site_label_1
_geom_angle_atom_site_label_2
_geom_angle_atom_site_label_3
_geom_angle
_geom_angle_site_symmetry_1
_geom_angle_site_symmetry_3
_geom_angle_publ_flag
N7 Co1 N4 76.09(8) . . ?
N7 Co1 N5 168.77(8) . . ?
N7 Co1 N8 112.75(8) . . ?
N10 Co1 N7 86.33(8) . . ?
N10 Co1 N4 83.57(8) . . ?
N10 Co1 N5 88.30(8) . . ?
N10 Co1 N8 88.38(8) . . ?
N5 Co1 N4 93.51(7) . . ?
N11 Co1 N7 85.52(8) . . ?
N11 Co1 N4 100.05(9) . . ?
N11 Co1 N10 170.00(9) . . ?
N11 Co1 N5 100.70(8) . . ?
N11 Co1 N8 89.44(8) . . ?
N8 Co1 N4 167.70(8) . . ?
N8 Co1 N5 76.91(7) . . ?
N2 P1 S1 112.22(8) . . ?
N2 P1 N1 109.36(11) . . ?
N1 P1 S1 111.81(8) . . ?
N3 P1 S1 118.09(9) . . ?
N3 P1 N2 102.80(11) . . ?
N3 P1 N1 101.65(12) . . ?
C7 N7 Co1 114.95(16) . . ?
C7 N7 C15 118.6(2) . . ?
C15 N7 Co1 126.42(17) . . ?
N1 N4 Co1 124.54(15) . . ?
C4 N4 Co1 113.86(17) . . ?
C4 N4 N1 119.2(2) . . ?
C34 N10 Co1 151.6(2) . . ?
C5 N5 Co1 113.80(15) . . ?
C5 N5 N2 119.07(19) . . ?
N2 N5 Co1 125.48(14) . . ?
C35 N11 Co1 148.4(2) . . ?
C13 C14 H14 120.1 . . ?
C15 C14 H14 120.1 . . ?
C15 C14 C13 119.9(2) . . ?
N10 C34 S2 179.0(3) . . ?
N5 C5 H5 120.9 . . ?
N5 C5 C16 118.2(2) . . ?
C16 C5 H5 120.9 . . ?
N5 N2 P1 117.61(15) . . ?
N5 N2 C2 118.86(19) . . ?
C2 N2 P1 123.01(16) . . ?
N4 N1 P1 117.46(17) . . ?
N4 N1 C1 117.9(2) . . ?
C1 N1 P1 124.23(19) . . ?
N6 N3 P1 110.63(17) . . ?
N6 N3 C3 119.8(3) . . ?
C3 N3 P1 120.0(2) . . ?
C6 N6 N3 118.5(3) . . ?
N2 C2 H2A 109.5 . . ?
N2 C2 H2B 109.5 . . ?
N2 C2 H2C 109.5 . . ?
H2A C2 H2B 109.5 . . ?
H2A C2 H2C 109.5 . . ?
H2B C2 H2C 109.5 . . ?
C9 C10 H10 119.4 . . ?
C9 C10 C11 121.2(3) . . ?
C11 C10 H10 119.4 . . ?
C14 C13 C8 118.4(2) . . ?
C14 C13 C12 122.5(2) . . ?
C12 C13 C8 119.1(2) . . ?
C10 C9 H9 120.1 . . ?
C10 C9 C8 119.8(3) . . ?
C8 C9 H9 120.1 . . ?
C10 C11 H11 119.9 . . ?
C12 C11 C10 120.3(2) . . ?
C12 C11 H11 119.9 . . ?
N7 C7 C8 123.0(2) . . ?
N7 C7 C4 115.6(2) . . ?
C8 C7 C4 121.4(2) . . ?
N6 C6 H6A 121.2 . . ?
N6 C6 H6B 115.0 . . ?
N6 C6 C25 117.5(5) . . ?
N6 C6 C25A 129.9(6) . . ?
C25 C6 H6A 121.2 . . ?
C25A C6 H6B 115.0 . . ?
C13 C8 C7 117.1(2) . . ?
C9 C8 C13 119.2(2) . . ?
C9 C8 C7 123.7(2) . . ?
N4 C4 C7 117.9(2) . . ?
N4 C4 H4 121.1 . . ?
C7 C4 H4 121.1 . . ?
C13 C12 H12 119.8 . . ?
C11 C12 C13 120.5(3) . . ?
C11 C12 H12 119.8 . . ?
N1 C1 H1A 109.5 . . ?
N1 C1 H1B 109.5 . . ?
N1 C1 H1C 109.5 . . ?
H1A C1 H1B 109.5 . . ?
H1A C1 H1C 109.5 . . ?
H1B C1 H1C 109.5 . . ?
N11 C35 S3 179.3(3) . . ?
N3 C3 H3A 112(2) . . ?
N3 C3 H3B 109(2) . . ?
N3 C3 H3C 107(3) . . ?
H3A C3 H3B 110(3) . . ?
H3A C3 H3C 102(4) . . ?
H3B C3 H3C 117(4) . . ?
N7 C15 C14 122.9(2) . . ?
N7 C15 H15 118.6 . . ?
C14 C15 H15 118.6 . . ?
C16 N8 Co1 114.17(15) . . ?
C16 N8 C24 118.6(2) . . ?
C24 N8 Co1 127.19(16) . . ?
N8 C16 C5 116.1(2) . . ?
N8 C16 C17 122.9(2) . . ?
C17 C16 C5 121.0(2) . . ?
C18 C17 C16 123.7(2) . . ?
C18 C17 C22 118.6(2) . . ?
C22 C17 C16 117.6(2) . . ?
C17 C18 H18 119.9 . . ?
C19 C18 C17 120.3(2) . . ?
C19 C18 H18 119.9 . . ?
C18 C19 H19 119.6 . . ?
C18 C19 C20 120.8(2) . . ?
C20 C19 H19 119.6 . . ?
C19 C20 H20 119.8 . . ?
C21 C20 C19 120.3(2) . . ?
C21 C20 H20 119.8 . . ?
C20 C21 H21 119.8 . . ?
C20 C21 C22 120.3(2) . . ?
C22 C21 H21 119.8 . . ?
C21 C22 C17 119.6(2) . . ?
C23 C22 C17 117.9(2) . . ?
C23 C22 C21 122.4(2) . . ?
C22 C23 H23 120.0 . . ?
C24 C23 C22 120.0(2) . . ?
C24 C23 H23 120.0 . . ?
N8 C24 C23 123.0(2) . . ?
N8 C24 H24 118.5 . . ?
C23 C24 H24 118.5 . . ?
C25 N9 C33 118.8(9) . . ?
N9 C25 C6 108.4(7) . . ?
N9 C25 C26 121.9(9) . . ?
C26 C25 C6 129.7(7) . . ?
C25 C26 C27 123.8(9) . . ?
C25 C26 C31 116.6(9) . . ?
C31 C26 C27 119.6(9) . . ?
C26 C27 H27 119.9 . . ?
C28 C27 C26 120.1(11) . . ?
C28 C27 H27 119.9 . . ?
C27 C28 H28 119.7 . . ?
C27 C28 C29 120.6(10) . . ?
C29 C28 H28 119.7 . . ?
C28 C29 H29 119.9 . . ?
C30 C29 C28 120.3(10) . . ?
C30 C29 H29 119.9 . . ?
C29 C30 H30 119.5 . . ?
C29 C30 C31 120.9(9) . . ?
C31 C30 H30 119.5 . . ?
C26 C31 C30 118.3(8) . . ?
C32 C31 C26 121.2(9) . . ?
C32 C31 C30 120.5(8) . . ?
C31 C32 H32 121.6 . . ?
C33 C32 C31 116.9(10) . . ?
C33 C32 H32 121.6 . . ?
N9 C33 H33 117.7 . . ?
C32 C33 N9 124.5(10) . . ?
C32 C33 H33 117.7 . . ?
C25A N9A C33A 118.5(7) . . ?
C6 C25A N9A 115.9(8) . . ?
C6 C25A C26A 120.8(8) . . ?
N9A C25A C26A 122.9(8) . . ?
C27A C26A C25A 124.8(9) . . ?
C31A C26A C25A 117.0(8) . . ?
C31A C26A C27A 118.3(9) . . ?
C26A C27A H27A 120.2 . . ?
C28A C27A C26A 119.5(10) . . ?
C28A C27A H27A 120.2 . . ?
C27A C28A H28A 118.4 . . ?
C27A C28A C29A 123.1(10) . . ?
C29A C28A H28A 118.4 . . ?
C28A C29A H29A 121.5 . . ?
C30A C29A C28A 117.0(9) . . ?
C30A C29A H29A 121.5 . . ?
C29A C30A H30A 118.7 . . ?
C29A C30A C31A 122.6(8) . . ?
C31A C30A H30A 118.7 . . ?
C30A C31A C26A 119.5(8) . . ?
C30A C31A C32A 121.0(8) . . ?
C32A C31A C26A 119.4(7) . . ?
C31A C32A H32A 120.8 . . ?
C33A C32A C31A 118.5(10) . . ?
C33A C32A H32A 120.8 . . ?
N9A C33A C32A 123.6(10) . . ?
N9A C33A H33A 118.2 . . ?
C32A C33A H33A 118.2 . . ?
H1 O1 H1 107.0 . 2_554 ?
C36 O2 H2 109.5 . . ?
O2 C36 H36A 109.5 . . ?
O2 C36 H36B 109.5 . . ?
O2 C36 H36C 109.5 . . ?
H36A C36 H36B 109.5 . . ?
H36A C36 H36C 109.5 . . ?
H36B C36 H36C 109.5 . . ?
C36 O2A H2AA 109.5 . . ?

loop_
_geom_bond_atom_site_label_1
_geom_bond_atom_site_label_2
_geom_bond_distance
_geom_bond_site_symmetry_2
_geom_bond_publ_flag
Co1 N7 2.134(2) . ?
Co1 N4 2.164(2) . ?
Co1 N10 2.097(2) . ?
Co1 N5 2.1501(19) . ?
Co1 N11 2.049(2) . ?
Co1 N8 2.136(2) . ?
P1 S1 1.9198(9) . ?
P1 N2 1.683(2) . ?
P1 N1 1.686(2) . ?
P1 N3 1.672(2) . ?
S2 C34 1.628(3) . ?
S3 C35 1.625(3) . ?
N7 C7 1.333(3) . ?
N7 C15 1.358(3) . ?
N4 N1 1.375(3) . ?
N4 C4 1.288(3) . ?
N10 C34 1.152(3) . ?
N5 C5 1.289(3) . ?
N5 N2 1.379(3) . ?
N11 C35 1.146(4) . ?
C14 H14 0.9500 . ?
C14 C13 1.403(4) . ?
C14 C15 1.365(4) . ?
C5 H5 0.9500 . ?
C5 C16 1.464(3) . ?
N2 C2 1.457(3) . ?
N1 C1 1.467(4) . ?
N3 N6 1.392(3) . ?
N3 C3 1.471(4) . ?
N6 C6 1.285(4) . ?
C2 H2A 0.9800 . ?
C2 H2B 0.9800 . ?
C2 H2C 0.9800 . ?
C10 H10 0.9500 . ?
C10 C9 1.374(4) . ?
C10 C11 1.405(4) . ?
C13 C8 1.421(4) . ?
C13 C12 1.421(3) . ?
C9 H9 0.9500 . ?
C9 C8 1.416(4) . ?
C11 H11 0.9500 . ?
C11 C12 1.364(4) . ?
C7 C8 1.424(3) . ?
C7 C4 1.464(3) . ?
C6 H6A 0.9500 . ?
C6 H6B 0.9500 . ?
C6 C25 1.660(11) . ?
C6 C25A 1.312(11) . ?
C4 H4 0.9500 . ?
C12 H12 0.9500 . ?
C1 H1A 0.9800 . ?
C1 H1B 0.9800 . ?
C1 H1C 0.9800 . ?
C3 H3A 0.97(4) . ?
C3 H3B 1.07(5) . ?
C3 H3C 0.81(5) . ?
C15 H15 0.9500 . ?
N8 C16 1.330(3) . ?
N8 C24 1.362(3) . ?
C16 C17 1.427(3) . ?
C17 C18 1.419(3) . ?
C17 C22 1.419(3) . ?
C18 H18 0.9500 . ?
C18 C19 1.371(3) . ?
C19 H19 0.9500 . ?
C19 C20 1.409(4) . ?
C20 H20 0.9500 . ?
C20 C21 1.364(4) . ?
C21 H21 0.9500 . ?
C21 C22 1.417(3) . ?
C22 C23 1.408(4) . ?
C23 H23 0.9500 . ?
C23 C24 1.366(4) . ?
C24 H24 0.9500 . ?
N9 C25 1.340(10) . ?
N9 C33 1.365(10) . ?
C25 C26 1.414(10) . ?
C26 C27 1.415(11) . ?
C26 C31 1.415(10) . ?
C27 H27 0.9500 . ?
C27 C28 1.349(10) . ?
C28 H28 0.9500 . ?
C28 C29 1.419(11) . ?
C29 H29 0.9500 . ?
C29 C30 1.348(12) . ?
C30 H30 0.9500 . ?
C30 C31 1.417(11) . ?
C31 C32 1.403(11) . ?
C32 H32 0.9500 . ?
C32 C33 1.348(11) . ?
C33 H33 0.9500 . ?
N9A C25A 1.332(10) . ?
N9A C33A 1.363(10) . ?
C25A C26A 1.419(9) . ?
C26A C27A 1.419(10) . ?
C26A C31A 1.418(10) . ?
C27A H27A 0.9500 . ?
C27A C28A 1.354(10) . ?
C28A H28A 0.9500 . ?
C28A C29A 1.423(11) . ?
C29A H29A 0.9500 . ?
C29A C30A 1.358(11) . ?
C30A H30A 0.9500 . ?
C30A C31A 1.402(10) . ?
C31A C32A 1.404(11) . ?
C32A H32A 0.9500 . ?
C32A C33A 1.366(9) . ?
C33A H33A 0.9500 . ?
O1 H1 0.8704 . ?
O1 H1 0.8704 2_554 ?
O2 H2 0.8400 . ?
O2 C36 1.374(7) . ?
C36 H36A 0.9800 . ?
C36 H36B 0.9800 . ?
C36 H36C 0.9800 . ?
C36 O2A 1.334(17) . ?
O2A H2AA 0.8400 . ?

loop_
_geom_torsion_atom_site_label_1
_geom_torsion_atom_site_label_2
_geom_torsion_atom_site_label_3
_geom_torsion_atom_site_label_4
_geom_torsion
_geom_torsion_site_symmetry_1
_geom_torsion_site_symmetry_2
_geom_torsion_site_symmetry_3
_geom_torsion_site_symmetry_4
_geom_torsion_publ_flag
Co1 N7 C7 C8 -178.47(18) . . . . ?
Co1 N7 C7 C4 1.7(3) . . . . ?
Co1 N7 C15 C14 176.9(2) . . . . ?
Co1 N4 N1 P1 33.9(3) . . . . ?
Co1 N4 N1 C1 -153.0(3) . . . . ?
Co1 N4 C4 C7 -14.1(3) . . . . ?
Co1 N5 C5 C16 10.4(3) . . . . ?
Co1 N5 N2 P1 -30.8(2) . . . . ?
Co1 N5 N2 C2 157.21(18) . . . . ?
Co1 N8 C16 C5 3.4(3) . . . . ?
Co1 N8 C16 C17 -176.38(17) . . . . ?
Co1 N8 C24 C23 175.91(19) . . . . ?
P1 N3 N6 C6 -159.3(2) . . . . ?
S1 P1 N2 N5 -173.54(14) . . . . ?
S1 P1 N2 C2 -1.9(2) . . . . ?
S1 P1 N1 N4 171.31(16) . . . . ?
S1 P1 N1 C1 -1.3(3) . . . . ?
S1 P1 N3 N6 68.81(18) . . . . ?
S1 P1 N3 C3 -77.3(2) . . . . ?
N7 C7 C8 C13 1.3(4) . . . . ?
N7 C7 C8 C9 -179.2(2) . . . . ?
N7 C7 C4 N4 8.6(4) . . . . ?
N5 C5 C16 N8 -9.5(3) . . . . ?
N5 C5 C16 C17 170.3(2) . . . . ?
C14 C13 C8 C9 177.0(2) . . . . ?
C14 C13 C8 C7 -3.5(4) . . . . ?
C14 C13 C12 C11 -177.6(3) . . . . ?
C5 N5 N2 P1 164.85(17) . . . . ?
C5 N5 N2 C2 -7.2(3) . . . . ?
C5 C16 C17 C18 -0.9(4) . . . . ?
C5 C16 C17 C22 -179.7(2) . . . . ?
N2 P1 N1 N4 -63.8(2) . . . . ?
N2 P1 N1 C1 123.6(3) . . . . ?
N2 P1 N3 N6 -55.30(18) . . . . ?
N2 P1 N3 C3 158.6(2) . . . . ?
N2 N5 C5 C16 176.51(19) . . . . ?
N1 P1 N2 N5 61.79(19) . . . . ?
N1 P1 N2 C2 -126.5(2) . . . . ?
N1 P1 N3 N6 -168.51(16) . . . . ?
N1 P1 N3 C3 45.4(3) . . . . ?
N1 N4 C4 C7 -177.3(2) . . . . ?
N3 P1 N2 N5 -45.63(19) . . . . ?
N3 P1 N2 C2 126.0(2) . . . . ?
N3 P1 N1 N4 44.4(2) . . . . ?
N3 P1 N1 C1 -128.2(3) . . . . ?
N3 N6 C6 C25 176.1(7) . . . . ?
N3 N6 C6 C25A -176.8(10) . . . . ?
N6 C6 C25 N9 162.7(8) . . . . ?
N6 C6 C25 C26 -17.5(16) . . . . ?
N6 C6 C25A N9A 161.6(8) . . . . ?
N6 C6 C25A C26A -24.6(18) . . . . ?
C10 C9 C8 C13 1.1(4) . . . . ?
C10 C9 C8 C7 -178.3(2) . . . . ?
C10 C11 C12 C13 0.2(4) . . . . ?
C13 C14 C15 N7 1.8(4) . . . . ?
C9 C10 C11 C12 -0.9(4) . . . . ?
C11 C10 C9 C8 0.2(4) . . . . ?
C7 N7 C15 C14 -4.0(4) . . . . ?
C6 C25 C26 C27 -2(2) . . . . ?
C6 C25 C26 C31 179.1(14) . . . . ?
C6 C25A C26A C27A 2(2) . . . . ?
C6 C25A C26A C31A -177.1(15) . . . . ?
C8 C13 C12 C11 1.1(4) . . . . ?
C8 C7 C4 N4 -171.2(2) . . . . ?
C4 N4 N1 P1 -164.8(2) . . . . ?
C4 N4 N1 C1 8.3(4) . . . . ?
C4 C7 C8 C13 -178.8(2) . . . . ?
C4 C7 C8 C9 0.6(4) . . . . ?
C12 C13 C8 C9 -1.7(4) . . . . ?
C12 C13 C8 C7 177.7(2) . . . . ?
C3 N3 N6 C6 -13.1(4) . . . . ?
C15 N7 C7 C8 2.4(4) . . . . ?
C15 N7 C7 C4 -177.5(2) . . . . ?
C15 C14 C13 C8 2.1(4) . . . . ?
C15 C14 C13 C12 -179.2(3) . . . . ?
N8 C16 C17 C18 178.9(2) . . . . ?
N8 C16 C17 C22 0.0(3) . . . . ?
C16 N8 C24 C23 -1.2(4) . . . . ?
C16 C17 C18 C19 -178.6(2) . . . . ?
C16 C17 C22 C21 178.0(2) . . . . ?
C16 C17 C22 C23 -1.1(3) . . . . ?
C17 C18 C19 C20 0.5(4) . . . . ?
C17 C22 C23 C24 1.0(4) . . . . ?
C18 C17 C22 C21 -0.9(3) . . . . ?
C18 C17 C22 C23 180.0(2) . . . . ?
C18 C19 C20 C21 -0.7(4) . . . . ?
C19 C20 C21 C22 0.0(4) . . . . ?
C20 C21 C22 C17 0.8(4) . . . . ?
C20 C21 C22 C23 179.8(2) . . . . ?
C21 C22 C23 C24 -178.1(2) . . . . ?
C22 C17 C18 C19 0.2(4) . . . . ?
C22 C23 C24 N8 0.1(4) . . . . ?
C24 N8 C16 C5 -179.1(2) . . . . ?
C24 N8 C16 C17 1.1(4) . . . . ?
N9 C25 C26 C27 178(2) . . . . ?
N9 C25 C26 C31 -1.2(19) . . . . ?
C25 N9 C33 C32 4.0(18) . . . . ?
C25 C26 C27 C28 -177.7(18) . . . . ?
C25 C26 C31 C30 -178.1(11) . . . . ?
C25 C26 C31 C32 1.2(17) . . . . ?
C26 C27 C28 C29 -5(3) . . . . ?
C26 C31 C32 C33 1.1(16) . . . . ?
C27 C26 C31 C30 3(2) . . . . ?
C27 C26 C31 C32 -178.0(17) . . . . ?
C27 C28 C29 C30 4(3) . . . . ?
C28 C29 C30 C31 0(2) . . . . ?
C29 C30 C31 C26 -3.6(19) . . . . ?
C29 C30 C31 C32 177.1(13) . . . . ?
C30 C31 C32 C33 -179.6(10) . . . . ?
C31 C26 C27 C28 1(3) . . . . ?
C31 C32 C33 N9 -3.9(17) . . . . ?
C33 N9 C25 C6 178.5(9) . . . . ?
C33 N9 C25 C26 -1.3(18) . . . . ?
N9A C25A C26A C27A 175(2) . . . . ?
N9A C25A C26A C31A -3.8(19) . . . . ?
C25A N9A C33A C32A -0.5(19) . . . . ?
C25A C26A C27A C28A 177.4(17) . . . . ?
C25A C26A C31A C30A -179.2(11) . . . . ?
C25A C26A C31A C32A 3.8(17) . . . . ?
C26A C27A C28A C29A 4(3) . . . . ?
C26A C31A C32A C33A -2.4(18) . . . . ?
C27A C26A C31A C30A 2(2) . . . . ?
C27A C26A C31A C32A -175.4(16) . . . . ?
C27A C28A C29A C30A -2(3) . . . . ?
C28A C29A C30A C31A 0(2) . . . . ?
C29A C30A C31A C26A 0.3(18) . . . . ?
C29A C30A C31A C32A 177.2(11) . . . . ?
C30A C31A C32A C33A -179.3(11) . . . . ?
C31A C26A C27A C28A -3(3) . . . . ?
C31A C32A C33A N9A 0.7(19) . . . . ?
C33A N9A C25A C6 175.8(11) . . . . ?
C33A N9A C25A C26A 2.1(19) . . . . ?
